data_7100439
loop_
_publ_author_name
'Brian Hanson'
'Jian Fan.'

_publ_section_title
;
A Two-Dimensional Cationic Lattice Built from
[Zn6(HPO4)2(PO4)2]2+ Clusters
;
_journal_name_full 'Chemical Communications'
_journal_paper_doi 10.1039/b501221j
_journal_year 2005
_chemical_formula_moiety 'C45 H42 N10 O14 P3 Zn3'
_chemical_formula_sum 'C45 H42 N10 O14 P3 Zn3'
_chemical_formula_weight 1235.91
_space_group_IT_number 2
_space_group_name_Hall '-P 1'
_space_group_name_H-M_alt 'P -1'
_symmetry_cell_setting triclinic
_symmetry_space_group_name_Hall '-P 1'
_symmetry_space_group_name_H-M 'P -1'
_cell_angle_alpha 93.140(8)
_cell_angle_beta 91.869(8)
_cell_angle_gamma 103.343(9)
_cell_formula_units_Z 2
_cell_length_a 11.7616(12)
_cell_length_b 11.8456(12)
_cell_length_c 17.1991(15)
_cell_measurement_temperature 100(2)
_cell_volume 2325.5(4)
_diffrn_ambient_temperature 100(2)
_diffrn_source_current 40
_diffrn_source_voltage 50
_exptl_crystal_density_diffrn 1.765
_cod_depositor_comments
;
The following automatic conversions were performed:
'_symmetry_cell_setting' value 'Triclinic' changed to 'triclinic'
according to '/home/saulius/struct/CIF-dictionaries/cif_core.dic'
dictionary named 'cif_core.dic' version 2.4.1 from 2010-06-29.

Automatic conversion script
Id: cif_fix_enum 1527 2010-12-29 10:47:43Z saulius 
;
_cod_database_code 7100439

loop_
_symmetry_equiv_pos_as_xyz
'x, y, z'
'-x, -y, -z'

loop_
_atom_site_label
_atom_site_type_symbol
_atom_site_fract_x
_atom_site_fract_y
_atom_site_fract_z
_atom_site_U_iso_or_equiv
_atom_site_adp_type
_atom_site_occupancy
_atom_site_symmetry_multiplicity
_atom_site_calc_flag
_atom_site_refinement_flags
_atom_site_disorder_assembly
_atom_site_disorder_group
Zn1 Zn 0.53097(10) 0.45531(9) 0.59933(5) 0.0184(3) Uani 1 1 d . . .
Zn2 Zn 0.70377(9) 0.81162(9) 0.58219(5) 0.0162(3) Uani 1 1 d . . .
Zn3 Zn 0.19454(9) 0.59889(9) 0.59084(5) 0.0164(3) Uani 1 1 d . . .
P1 P 0.4661(2) 0.6995(2) 0.66470(12) 0.0163(6) Uani 1 1 d . . .
P2 P 0.7141(2) 0.5917(2) 0.49472(12) 0.0159(6) Uani 1 1 d . . .
P3 P 0.4035(2) 0.5338(2) 0.90133(15) 0.0291(7) Uani 1 1 d . . .
O1 O 0.6715(5) 0.4861(5) 0.5420(3) 0.0220(15) Uani 1 1 d . . .
O1W O 0.6789(5) 0.5912(5) 0.7947(3) 0.0274(16) Uani 1 1 d . . .
O2 O 0.7830(5) 0.6948(5) 0.5466(3) 0.0199(15) Uani 1 1 d . . .
O2W O 0.2994(6) 0.4224(5) 0.7141(3) 0.0323(17) Uani 1 1 d . . .
O3 O 0.6103(5) 0.6287(5) 0.4565(3) 0.0217(15) Uani 1 1 d . . .
O4 O 0.7956(5) 0.5600(5) 0.4327(3) 0.0214(15) Uani 1 1 d . . .
O5 O 0.5469(5) 0.7830(5) 0.6159(3) 0.0194(15) Uani 1 1 d . . .
O6 O 0.4988(5) 0.5808(5) 0.6675(3) 0.0225(15) Uani 1 1 d . . .
O7 O 0.3405(5) 0.6896(5) 0.6387(3) 0.0219(15) Uani 1 1 d . . .
O8 O 0.4873(5) 0.7574(5) 0.7501(3) 0.0153(15) Uani 1 1 d . . .
H8B H 0.455(8) 0.712(7) 0.778(4) 0.02(3) Uiso 1 1 d . . .
O9 O 0.5182(6) 0.5017(6) 0.8984(4) 0.046(2) Uani 1 1 d . . .
H9B H 0.5776 0.4874 0.9388 0.055 Uiso 1 1 d R . .
O10 O 0.3675(6) 0.5479(5) 0.9896(3) 0.0299(17) Uani 1 1 d . . .
O11 O 0.3935(5) 0.6396(5) 0.8616(3) 0.0193(14) Uani 1 1 d . . .
O12 O 0.3012(8) 0.4292(6) 0.8705(4) 0.059(2) Uani 1 1 d . . .
H12B H 0.3030 0.4198 0.8231 0.071 Uiso 1 1 calc R . .
N1 N 0.0850(6) 0.6170(6) 0.6783(4) 0.0140(17) Uani 1 1 d . . .
N2 N 0.0318(6) 0.6384(6) 0.7978(3) 0.0113(15) Uani 1 1 d U . .
N3 N 0.7054(6) 0.9179(6) 0.4949(4) 0.0181(18) Uani 1 1 d . . .
N4 N 0.7143(6) 0.9731(6) 0.3741(4) 0.0129(16) Uani 1 1 d . . .
N5 N 0.5642(6) 0.3267(6) 0.6654(4) 0.0153(17) Uani 1 1 d . . .
N6 N 0.5708(6) 0.1987(6) 0.7518(3) 0.0132(17) Uani 1 1 d . . .
N7 N 0.1287(6) 0.6697(6) 1.4999(4) 0.0169(18) Uani 1 1 d . . .
N8 N 0.0796(6) 0.6955(6) 1.3791(3) 0.0145(17) Uani 1 1 d . . .
N9 N 0.7980(6) 0.8915(6) -0.3216(4) 0.0174(18) Uani 1 1 d . . .
N10 N 0.8389(6) 0.9338(6) -0.1958(4) 0.0163(17) Uani 1 1 d . . .
C1 C 0.0349(7) 0.6448(7) 0.8821(4) 0.0096(18) Uani 1 1 d U . .
C2 C -0.0671(8) 0.6393(7) 0.9216(4) 0.0131(18) Uani 1 1 d U . .
H2A H -0.1391 0.6328 0.8931 0.016 Uiso 1 1 calc R . .
C3 C -0.0644(8) 0.6432(7) 1.0023(4) 0.0139(19) Uani 1 1 d U . .
H3A H -0.1346 0.6392 1.0289 0.017 Uiso 1 1 calc R . .
C4 C 0.0419(8) 0.6531(7) 1.0449(4) 0.0123(18) Uani 1 1 d U . .
C5 C 0.1411(8) 0.6590(7) 1.0041(4) 0.017(2) Uani 1 1 d U . .
H5A H 0.2135 0.6657 1.0323 0.021 Uiso 1 1 calc R . .
C6 C 0.1401(8) 0.6557(7) 0.9231(4) 0.0161(19) Uani 1 1 d U . .
H6A H 0.2105 0.6607 0.8965 0.019 Uiso 1 1 calc R . .
C7 C 0.0487(8) 0.6620(7) 1.1323(4) 0.0144(19) Uani 1 1 d U . .
C8 C 0.1383(8) 0.6256(8) 1.1741(4) 0.019(2) Uani 1 1 d U . .
H8A H 0.1934 0.5943 1.1461 0.023 Uiso 1 1 calc R . .
C9 C 0.1474(8) 0.6344(7) 1.2541(4) 0.016(2) Uani 1 1 d U . .
H9A H 0.2078 0.6092 1.2811 0.020 Uiso 1 1 calc R . .
C10 C 0.0667(8) 0.6810(7) 1.2950(4) 0.016(2) Uani 1 1 d U . .
C11 C -0.0235(8) 0.7134(8) 1.2558(4) 0.020(2) Uani 1 1 d U . .
H11A H -0.0802 0.7422 1.2839 0.024 Uiso 1 1 calc R . .
C12 C -0.0309(8) 0.7040(8) 1.1763(5) 0.023(2) Uani 1 1 d U . .
H12A H -0.0932 0.7272 1.1500 0.027 Uiso 1 1 calc R . .
C13 C 0.1155(8) 0.6140(7) 0.7525(5) 0.016(2) Uani 1 1 d . . .
H13A H 0.1863 0.5971 0.7713 0.020 Uiso 1 1 calc R . .
C14 C -0.0201(8) 0.6452(7) 0.6743(4) 0.015(2) Uani 1 1 d . . .
H14A H -0.0619 0.6542 0.6277 0.019 Uiso 1 1 calc R . .
C15 C -0.0561(8) 0.6587(8) 0.7483(5) 0.021(2) Uani 1 1 d U . .
H15A H -0.1269 0.6779 0.7630 0.025 Uiso 1 1 calc R . .
C16 C 0.7318(8) 0.9679(8) 0.2922(4) 0.017(2) Uani 1 1 d . . .
C17 C 0.7221(8) 0.8623(7) 0.2512(4) 0.016(2) Uani 1 1 d . . .
H17A H 0.7029 0.7923 0.2774 0.019 Uiso 1 1 calc R . .
C18 C 0.7402(8) 0.8581(7) 0.1718(4) 0.017(2) Uani 1 1 d . . .
H18A H 0.7344 0.7847 0.1447 0.020 Uiso 1 1 calc R . .
C19 C 0.7667(7) 0.9582(7) 0.1307(4) 0.013(2) Uani 1 1 d U . .
C20 C 0.7762(7) 1.0628(8) 0.1742(4) 0.015(2) Uani 1 1 d . . .
H20A H 0.7961 1.1329 0.1482 0.019 Uiso 1 1 calc R . .
C21 C 0.7584(7) 1.0702(7) 0.2529(4) 0.0122(19) Uani 1 1 d . . .
H21A H 0.7641 1.1436 0.2799 0.015 Uiso 1 1 calc R . .
C22 C 0.7851(8) 0.9506(7) 0.0459(4) 0.019(2) Uani 1 1 d . . .
C23 C 0.7319(7) 0.8535(7) -0.0012(4) 0.012(2) Uani 1 1 d . . .
H23A H 0.6822 0.7899 0.0213 0.015 Uiso 1 1 calc R . .
C24 C 0.7488(8) 0.8465(7) -0.0802(5) 0.019(2) Uani 1 1 d . . .
H24A H 0.7106 0.7793 -0.1118 0.022 Uiso 1 1 calc R . .
C25 C 0.8216(8) 0.9379(8) -0.1124(4) 0.017(2) Uani 1 1 d . . .
C26 C 0.8763(8) 1.0365(8) -0.0678(5) 0.021(2) Uani 1 1 d . . .
H26A H 0.9247 1.1001 -0.0911 0.025 Uiso 1 1 calc R . .
C27 C 0.8597(8) 1.0420(7) 0.0120(4) 0.017(2) Uani 1 1 d . . .
H27A H 0.8995 1.1086 0.0436 0.021 Uiso 1 1 calc R . .
C28 C 0.7366(8) 0.8944(7) 0.4232(5) 0.018(2) Uani 1 1 d . . .
H28A H 0.7699 0.8311 0.4084 0.022 Uiso 1 1 calc R . .
C29 C 0.6618(9) 1.0458(8) 0.4156(5) 0.025(2) Uani 1 1 d . . .
H29A H 0.6328 1.1078 0.3962 0.031 Uiso 1 1 calc R . .
C30 C 0.6587(8) 1.0137(7) 0.4894(5) 0.019(2) Uani 1 1 d . . .
H30A H 0.6288 1.0515 0.5314 0.023 Uiso 1 1 calc R . .
C31 C 0.5558(8) 0.1412(8) 0.8243(4) 0.017(2) Uani 1 1 d U . .
C32 C 0.5673(7) 0.2065(7) 0.8941(4) 0.015(2) Uani 1 1 d U . .
H32A H 0.5885 0.2890 0.8953 0.018 Uiso 1 1 calc R . .
C33 C 0.5474(7) 0.1506(7) 0.9624(5) 0.0162(19) Uani 1 1 d U . .
H33A H 0.5567 0.1959 1.0105 0.019 Uiso 1 1 calc R . .
C34 C 0.5144(7) 0.0303(7) 0.9632(4) 0.0122(18) Uani 1 1 d U . .
C35 C 0.5061(7) -0.0318(7) 0.8914(4) 0.0150(19) Uani 1 1 d U . .
H35A H 0.4851 -0.1143 0.8900 0.018 Uiso 1 1 calc R . .
C36 C 0.5273(7) 0.0217(8) 0.8220(4) 0.0160(19) Uani 1 1 d U . .
H36A H 0.5222 -0.0231 0.7740 0.019 Uiso 1 1 calc R . .
C37 C 0.5487(7) 0.3032(7) 0.7388(4) 0.014(2) Uani 1 1 d U . .
H37A H 0.5252 0.3527 0.7773 0.017 Uiso 1 1 calc R . .
C38 C 0.5943(8) 0.2343(7) 0.6299(5) 0.023(2) Uani 1 1 d U . .
H38A H 0.6100 0.2269 0.5762 0.027 Uiso 1 1 calc R . .
C39 C 0.5989(8) 0.1534(8) 0.6822(5) 0.024(2) Uani 1 1 d U . .
H39A H 0.6177 0.0803 0.6724 0.029 Uiso 1 1 calc R . .
C40 C 0.1293(7) 0.6299(8) 1.4260(4) 0.015(2) Uani 1 1 d U . .
H40A H 0.1598 0.5657 1.4088 0.018 Uiso 1 1 calc R . .
C41 C 0.0479(8) 0.7784(8) 1.4251(5) 0.024(2) Uani 1 1 d U . .
H41A H 0.0111 0.8368 1.4083 0.029 Uiso 1 1 calc R . .
C42 C 0.0782(9) 0.7626(8) 1.4994(5) 0.027(2) Uani 1 1 d U . .
H42A H 0.0663 0.8086 1.5440 0.032 Uiso 1 1 calc R . .
C43 C 0.7565(7) 0.8857(7) -0.2511(4) 0.015(2) Uani 1 1 d U . .
H43A H 0.6776 0.8515 -0.2409 0.018 Uiso 1 1 calc R . .
C44 C 0.9405(8) 0.9737(8) -0.2323(5) 0.021(2) Uani 1 1 d . . .
H44A H 1.0140 1.0124 -0.2083 0.025 Uiso 1 1 calc R . .
C45 C 0.9155(8) 0.9469(8) -0.3102(5) 0.023(2) Uani 1 1 d . . .
H45A H 0.9698 0.9636 -0.3501 0.028 Uiso 1 1 calc R . .

loop_
_atom_site_aniso_label
_atom_site_aniso_U_11
_atom_site_aniso_U_22
_atom_site_aniso_U_33
_atom_site_aniso_U_23
_atom_site_aniso_U_13
_atom_site_aniso_U_12
Zn1 0.0240(7) 0.0155(6) 0.0166(5) 0.0003(4) 0.0001(5) 0.0066(5)
Zn2 0.0212(7) 0.0163(6) 0.0121(5) -0.0005(4) 0.0013(4) 0.0070(5)
Zn3 0.0212(7) 0.0151(6) 0.0133(5) -0.0001(4) 0.0013(5) 0.0049(5)
P1 0.0231(16) 0.0143(14) 0.0135(12) -0.0002(10) 0.0002(10) 0.0089(12)
P2 0.0217(16) 0.0141(14) 0.0125(11) -0.0007(10) -0.0005(10) 0.0059(12)
P3 0.0286(18) 0.0223(16) 0.0363(16) 0.0038(12) 0.0011(13) 0.0049(14)
O1 0.023(4) 0.020(4) 0.029(3) 0.009(3) 0.012(3) 0.013(3)
O1W 0.021(4) 0.028(4) 0.031(4) -0.005(3) -0.005(3) 0.004(3)
O2 0.015(4) 0.026(4) 0.020(3) -0.008(3) -0.006(3) 0.011(3)
O2W 0.039(5) 0.025(4) 0.032(4) 0.000(3) 0.009(3) 0.006(3)
O3 0.017(4) 0.020(4) 0.027(3) 0.005(3) -0.017(3) 0.005(3)
O4 0.023(4) 0.015(4) 0.023(3) -0.001(3) 0.006(3) -0.002(3)
O5 0.019(4) 0.024(4) 0.017(3) 0.006(3) 0.002(3) 0.007(3)
O6 0.034(4) 0.029(4) 0.009(3) 0.003(3) 0.004(3) 0.015(3)
O7 0.024(4) 0.017(4) 0.025(3) -0.004(3) -0.002(3) 0.008(3)
O8 0.023(4) 0.011(4) 0.013(3) 0.002(3) 0.008(3) 0.006(3)
O9 0.053(6) 0.066(6) 0.034(4) 0.016(4) 0.006(4) 0.041(5)
O10 0.034(5) 0.031(4) 0.024(3) 0.005(3) 0.002(3) 0.005(4)
O11 0.018(4) 0.021(4) 0.021(3) 0.005(3) 0.011(3) 0.007(3)
O12 0.098(7) 0.031(5) 0.040(4) 0.001(4) 0.010(5) -0.002(5)
N1 0.018(5) 0.009(4) 0.016(4) -0.002(3) 0.003(3) 0.005(3)
N2 0.014(4) 0.008(4) 0.012(3) -0.004(3) 0.002(3) 0.003(3)
N3 0.027(5) 0.008(4) 0.021(4) 0.004(3) 0.005(3) 0.006(4)
N4 0.016(5) 0.008(4) 0.016(4) -0.001(3) 0.005(3) 0.002(3)
N5 0.017(5) 0.017(5) 0.012(4) 0.000(3) 0.000(3) 0.004(4)
N6 0.019(5) 0.008(4) 0.012(4) 0.005(3) 0.001(3) 0.002(3)
N7 0.025(5) 0.019(5) 0.011(4) 0.004(3) 0.002(3) 0.012(4)
N8 0.023(5) 0.014(4) 0.009(4) 0.005(3) 0.008(3) 0.008(4)
N9 0.018(5) 0.020(5) 0.017(4) 0.000(3) 0.000(3) 0.009(4)
N10 0.022(5) 0.013(4) 0.013(4) -0.004(3) -0.003(3) 0.005(4)
C1 0.017(4) 0.004(4) 0.009(3) 0.005(3) 0.008(3) 0.003(4)
C2 0.013(4) 0.013(4) 0.013(4) -0.001(3) -0.002(3) 0.003(4)
C3 0.016(4) 0.015(5) 0.012(4) -0.002(3) 0.009(3) 0.007(4)
C4 0.015(4) 0.003(4) 0.018(3) 0.002(3) 0.002(3) 0.000(4)
C5 0.021(5) 0.016(5) 0.017(4) -0.001(4) -0.002(3) 0.009(4)
C6 0.014(4) 0.014(5) 0.020(4) -0.005(4) -0.001(3) 0.003(4)
C7 0.019(5) 0.011(4) 0.013(3) 0.002(3) 0.005(3) 0.003(4)
C8 0.024(5) 0.022(5) 0.015(4) 0.012(4) 0.009(3) 0.008(4)
C9 0.016(5) 0.019(5) 0.017(4) 0.006(4) -0.001(3) 0.009(4)
C10 0.016(5) 0.020(5) 0.012(4) 0.001(3) -0.002(3) 0.003(4)
C11 0.022(5) 0.028(5) 0.013(4) -0.006(4) 0.005(3) 0.014(4)
C12 0.019(5) 0.036(6) 0.018(4) 0.003(4) 0.000(3) 0.015(4)
C13 0.017(6) 0.009(5) 0.020(5) -0.003(4) -0.010(4) 0.000(4)
C14 0.026(6) 0.007(5) 0.011(4) 0.004(4) -0.004(4) -0.001(4)
C15 0.021(5) 0.019(5) 0.023(4) 0.002(4) -0.003(4) 0.009(4)
C16 0.016(6) 0.022(6) 0.013(5) 0.001(4) -0.011(4) 0.007(4)
C17 0.024(6) 0.005(5) 0.020(5) 0.005(4) 0.000(4) 0.006(4)
C18 0.027(6) 0.007(5) 0.018(5) 0.001(4) 0.004(4) 0.007(4)
C19 0.012(5) 0.016(5) 0.008(4) -0.003(3) -0.008(3) 0.000(4)
C20 0.016(6) 0.017(5) 0.014(5) 0.004(4) -0.005(4) 0.005(4)
C21 0.018(5) 0.012(5) 0.007(4) -0.007(3) 0.001(4) 0.008(4)
C22 0.029(6) 0.015(5) 0.013(5) 0.000(4) -0.011(4) 0.010(5)
C23 0.013(5) 0.009(5) 0.017(5) 0.009(4) 0.006(4) 0.004(4)
C24 0.024(6) 0.011(5) 0.019(5) -0.003(4) -0.001(4) 0.001(4)
C25 0.016(6) 0.018(6) 0.017(5) -0.008(4) -0.010(4) 0.008(5)
C26 0.027(6) 0.016(5) 0.017(5) 0.000(4) 0.000(4) 0.002(5)
C27 0.021(6) 0.009(5) 0.018(5) -0.005(4) -0.005(4) -0.001(4)
C28 0.024(6) 0.007(5) 0.024(5) 0.006(4) 0.001(4) 0.003(4)
C29 0.042(7) 0.015(6) 0.021(5) 0.002(4) -0.008(5) 0.012(5)
C30 0.034(7) 0.014(5) 0.012(5) 0.003(4) 0.001(4) 0.011(5)
C31 0.018(5) 0.020(4) 0.016(4) 0.004(3) -0.001(4) 0.008(4)
C32 0.020(5) 0.010(4) 0.014(4) 0.003(3) -0.008(4) 0.000(4)
C33 0.018(5) 0.015(4) 0.016(4) -0.002(3) -0.002(4) 0.005(4)
C34 0.008(5) 0.018(4) 0.015(4) 0.006(3) 0.000(3) 0.010(4)
C35 0.015(5) 0.009(4) 0.021(4) 0.003(3) 0.006(4) 0.003(4)
C36 0.016(5) 0.020(4) 0.014(4) 0.001(3) 0.005(4) 0.008(4)
C37 0.016(5) 0.006(4) 0.018(4) -0.005(3) 0.002(4) 0.003(4)
C38 0.038(6) 0.013(5) 0.018(4) -0.001(4) 0.006(4) 0.006(4)
C39 0.036(6) 0.020(5) 0.018(4) -0.001(4) 0.008(4) 0.009(4)
C40 0.012(5) 0.022(5) 0.010(4) -0.003(4) -0.003(3) 0.004(4)
C41 0.026(5) 0.020(5) 0.029(5) 0.001(4) -0.002(4) 0.010(4)
C42 0.041(6) 0.018(5) 0.023(4) 0.004(4) 0.004(4) 0.011(5)
C43 0.002(4) 0.019(5) 0.023(5) 0.001(4) 0.000(4) -0.002(4)
C44 0.012(6) 0.017(6) 0.033(6) 0.001(4) 0.005(4) 0.000(4)
C45 0.023(6) 0.030(6) 0.016(5) 0.002(4) 0.004(4) 0.004(5)

loop_
_geom_bond_atom_site_label_1
_geom_bond_atom_site_label_2
_geom_bond_distance
_geom_bond_site_symmetry_2
_geom_bond_publ_flag
Zn1 O3 1.923(6) 2_666 ?
Zn1 O1 1.925(6) . ?
Zn1 O6 1.956(6) . ?
Zn1 N5 2.049(6) . ?
Zn2 O5 1.913(6) . ?
Zn2 O2 1.923(6) . ?
Zn2 N3 2.009(6) . ?
Zn2 N9 2.021(7) 1_556 ?
Zn3 O7 1.933(6) . ?
Zn3 O4 1.934(6) 2_666 ?
Zn3 N7 2.028(6) 1_554 ?
Zn3 N1 2.045(7) . ?
P1 O7 1.507(6) . ?
P1 O5 1.515(6) . ?
P1 O6 1.543(6) . ?
P1 O8 1.574(6) . ?
P2 O2 1.524(6) . ?
P2 O1 1.525(6) . ?
P2 O3 1.531(5) . ?
P2 O4 1.545(6) . ?
P3 O9 1.485(7) . ?
P3 O11 1.485(6) . ?
P3 O12 1.570(8) . ?
P3 O10 1.599(6) . ?
O3 Zn1 1.923(6) 2_666 ?
O4 Zn3 1.934(6) 2_666 ?
O8 H8B 0.78(8) . ?
O9 H9B 1.0187 . ?
O12 H12B 0.8200 . ?
N1 C13 1.319(9) . ?
N1 C14 1.354(10) . ?
N2 C13 1.348(10) . ?
N2 C15 1.389(10) . ?
N2 C1 1.447(9) . ?
N3 C28 1.331(10) . ?
N3 C30 1.377(10) . ?
N4 C28 1.354(9) . ?
N4 C29 1.356(11) . ?
N4 C16 1.430(9) . ?
N5 C37 1.318(9) . ?
N5 C38 1.348(10) . ?
N6 C37 1.350(9) . ?
N6 C39 1.366(10) . ?
N6 C31 1.450(9) . ?
N7 C40 1.332(10) . ?
N7 C42 1.366(10) . ?
N7 Zn3 2.028(6) 1_556 ?
N8 C41 1.354(11) . ?
N8 C40 1.357(9) . ?
N8 C10 1.447(9) . ?
N9 C43 1.321(9) . ?
N9 C45 1.390(11) . ?
N9 Zn2 2.021(7) 1_554 ?
N10 C43 1.340(10) . ?
N10 C44 1.365(11) . ?
N10 C25 1.457(10) . ?
C1 C6 1.380(11) . ?
C1 C2 1.388(11) . ?
C2 C3 1.385(10) . ?
C2 H2A 0.9500 . ?
C3 C4 1.407(11) . ?
C3 H3A 0.9500 . ?
C4 C5 1.371(12) . ?
C4 C7 1.500(10) . ?
C5 C6 1.392(10) . ?
C5 H5A 0.9500 . ?
C6 H6A 0.9500 . ?
C7 C12 1.384(11) . ?
C7 C8 1.416(11) . ?
C8 C9 1.372(10) . ?
C8 H8A 0.9500 . ?
C9 C10 1.394(11) . ?
C9 H9A 0.9500 . ?
C10 C11 1.377(10) . ?
C11 C12 1.364(10) . ?
C11 H11A 0.9500 . ?
C12 H12A 0.9500 . ?
C13 H13A 0.9500 . ?
C14 C15 1.368(11) . ?
C14 H14A 0.9500 . ?
C15 H15A 0.9500 . ?
C16 C17 1.381(11) . ?
C16 C21 1.398(11) . ?
C17 C18 1.390(10) . ?
C17 H17A 0.9500 . ?
C18 C19 1.393(10) . ?
C18 H18A 0.9500 . ?
C19 C20 1.391(11) . ?
C19 C22 1.482(10) . ?
C20 C21 1.376(10) . ?
C20 H20A 0.9500 . ?
C21 H21A 0.9500 . ?
C22 C23 1.380(11) . ?
C22 C27 1.395(11) . ?
C23 C24 1.380(10) . ?
C23 H23A 0.9500 . ?
C24 C25 1.371(11) . ?
C24 H24A 0.9500 . ?
C25 C26 1.374(11) . ?
C26 C27 1.392(10) . ?
C26 H26A 0.9500 . ?
C27 H27A 0.9500 . ?
C28 H28A 0.9500 . ?
C29 C30 1.343(10) . ?
C29 H29A 0.9500 . ?
C30 H30A 0.9500 . ?
C31 C36 1.375(11) . ?
C31 C32 1.379(11) . ?
C32 C33 1.380(10) . ?
C32 H32A 0.9500 . ?
C33 C34 1.388(11) . ?
C33 H33A 0.9500 . ?
C34 C35 1.391(11) . ?
C34 C34 1.500(14) 2_657 ?
C35 C36 1.385(10) . ?
C35 H35A 0.9500 . ?
C36 H36A 0.9500 . ?
C37 H37A 0.9500 . ?
C38 C39 1.359(11) . ?
C38 H38A 0.9500 . ?
C39 H39A 0.9500 . ?
C40 H40A 0.9500 . ?
C41 C42 1.348(11) . ?
C41 H41A 0.9500 . ?
C42 H42A 0.9500 . ?
C43 H43A 0.9500 . ?
C44 C45 1.366(11) . ?
C44 H44A 0.9500 . ?
C45 H45A 0.9500 . ?
